data_7207616
loop_
_publ_author_name
'Han, Min-Le'
'Wang, Jian-Ge'
'Ma, Lu-Fang'
'Guo, Hui'
'Wang, Li-Ya'

_publ_section_title
;
 Construction of Cd(ii) coordination polymers based on R-isophthalate (R =
 --CH3 or --OCH3) and flexible N-donor co-ligands: Syntheses, structures
 and photoluminescence
;
_journal_issue 8
_journal_name_full CrystEngComm
_journal_page_first 2691
_journal_paper_doi 10.1039/c2ce06511h
_journal_volume 14
_journal_year 2012
_chemical_formula_sum 'C32 H50 Cd2 N12 O19'
_chemical_formula_weight 1131.64
_chemical_name_systematic
;

?

;
_space_group_IT_number 2
_symmetry_cell_setting triclinic
_symmetry_space_group_name_Hall '-P 1'
_symmetry_space_group_name_H-M 'P -1'
_atom_sites_solution_hydrogens geom
_atom_sites_solution_primary direct
_atom_sites_solution_secondary difmap
_audit_creation_method SHELXL-97
_cell_angle_alpha 94.695(2)
_cell_angle_beta 104.155(2)
_cell_angle_gamma 100.960(2)
_cell_formula_units_Z 2
_cell_length_a 11.326(2)
_cell_length_b 11.827(2)
_cell_length_c 17.784(3)
_cell_measurement_reflns_used 7204
_cell_measurement_temperature 296(2)
_cell_measurement_theta_max 25.50
_cell_measurement_theta_min 2.46
_cell_volume 2247.0(7)
_computing_cell_refinement 'Bruker SMART'
_computing_data_collection 'Bruker SMART'
_computing_data_reduction 'Bruker SAINT'
_computing_molecular_graphics 'Bruker SHELXTL'
_computing_publication_material 'Bruker SHELXTL'
_computing_structure_refinement 'SHELXL-97 (Sheldrick, 1997)'
_computing_structure_solution 'SHELXS-97 (Sheldrick, 1990)'
_diffrn_ambient_temperature 296(2)
_diffrn_measured_fraction_theta_full 0.993
_diffrn_measured_fraction_theta_max 0.993
_diffrn_measurement_device_type 'CCD area detector'
_diffrn_measurement_method 'phi and omega scans'
_diffrn_radiation_monochromator graphite
_diffrn_radiation_source 'fine-focus sealed tube'
_diffrn_radiation_type MoK\a
_diffrn_radiation_wavelength 0.71073
_diffrn_reflns_av_R_equivalents 0.0180
_diffrn_reflns_av_sigmaI/netI 0.0274
_diffrn_reflns_limit_h_max 13
_diffrn_reflns_limit_h_min -13
_diffrn_reflns_limit_k_max 14
_diffrn_reflns_limit_k_min -14
_diffrn_reflns_limit_l_max 21
_diffrn_reflns_limit_l_min -21
_diffrn_reflns_number 17249
_diffrn_reflns_theta_full 25.50
_diffrn_reflns_theta_max 25.50
_diffrn_reflns_theta_min 2.46
_diffrn_standards_decay_% 0
_diffrn_standards_interval_count 0
_diffrn_standards_interval_time 0
_diffrn_standards_number 0
_exptl_absorpt_coefficient_mu 1.034
_exptl_absorpt_correction_T_max 0.8122
_exptl_absorpt_correction_T_min 0.6886
_exptl_absorpt_correction_type multi-scan
_exptl_absorpt_process_details sadabs
_exptl_crystal_colour colourless
_exptl_crystal_density_diffrn 1.673
_exptl_crystal_density_method 'not measured'
_exptl_crystal_description block
_exptl_crystal_F_000 1148
_exptl_crystal_size_max 0.39
_exptl_crystal_size_mid 0.23
_exptl_crystal_size_min 0.21
_refine_diff_density_max 0.540
_refine_diff_density_min -0.476
_refine_diff_density_rms 0.063
_refine_ls_extinction_method none
_refine_ls_goodness_of_fit_ref 1.026
_refine_ls_hydrogen_treatment constr
_refine_ls_matrix_type full
_refine_ls_number_parameters 588
_refine_ls_number_reflns 8320
_refine_ls_number_restraints 0
_refine_ls_restrained_S_all 1.026
_refine_ls_R_factor_all 0.0387
_refine_ls_R_factor_gt 0.0291
_refine_ls_shift/su_max 0.004
_refine_ls_shift/su_mean 0.000
_refine_ls_structure_factor_coef Fsqd
_refine_ls_weighting_details 'calc w=1/[\s^2^(Fo^2^)+(0.0372P)^2^+1.2049P] where P=(Fo^2^+2Fc^2^)/3'
_refine_ls_weighting_scheme calc
_refine_ls_wR_factor_gt 0.0703
_refine_ls_wR_factor_ref 0.0764
_reflns_number_gt 6889
_reflns_number_total 8320
_reflns_threshold_expression >2sigma(I)
_cod_data_source_file c2ce06511h.txt
_cod_data_source_block 1
_cod_depositor_comments
;
The following automatic conversions were performed:

'_symmetry_cell_setting' value 'Triclinic' changed to 'triclinic'
according to /home/saulius/struct/CIF-dictionaries/cif_core.dic
dictionary named 'cif_core.dic' version 2.4.1 from 2010-06-29.

Automatic conversion script
Id: cif_fix_values 1715 2011-07-08 13:25:40Z adriana 
;
_cod_original_cell_volume 2246.9(7)
_cod_original_sg_symbol_H-M P-1
_cod_database_code 7207616

loop_
_symmetry_equiv_pos_as_xyz
'x, y, z'
'-x, -y, -z'

loop_
_atom_site_label
_atom_site_type_symbol
_atom_site_fract_x
_atom_site_fract_y
_atom_site_fract_z
_atom_site_U_iso_or_equiv
_atom_site_adp_type
_atom_site_occupancy
_atom_site_symmetry_multiplicity
_atom_site_calc_flag
_atom_site_refinement_flags
Cd1 Cd 0.601239(14) 0.082360(12) 0.375844(8) 0.03642(4) Uani 1 1 d .
Cd2 Cd 0.567343(13) 0.569978(12) 0.866735(7) 0.03152(4) Uani 1 1 d .
O1 O 0.49318(15) 0.04605(13) 0.25032(8) 0.0502(4) Uani 1 1 d .
O2 O 0.62000(16) -0.07425(14) 0.25543(9) 0.0595(5) Uani 1 1 d .
O3 O 0.58397(13) -0.32217(12) -0.00506(8) 0.0417(4) Uani 1 1 d .
O4 O 0.45387(14) -0.28920(12) -0.11027(7) 0.0434(4) Uani 1 1 d .
O5 O 0.23756(15) 0.01046(16) -0.01636(10) 0.0683(5) Uani 1 1 d .
O6 O 0.48143(15) 0.22203(13) 0.38826(8) 0.0486(4) Uani 1 1 d .
O7 O 0.59822(14) 0.19231(12) 0.49937(8) 0.0443(4) Uani 1 1 d .
O8 O 0.59161(15) 0.43733(14) 0.74770(8) 0.0525(5) Uani 1 1 d .
O9 O 0.44852(15) 0.54091(13) 0.73808(8) 0.0497(4) Uani 1 1 d .
O10 O 0.20833(15) 0.47029(16) 0.45166(9) 0.0649(5) Uani 1 1 d .
O11 O 0.43409(16) -0.05850(14) 0.38670(9) 0.0597(5) Uani 1 1 d .
H1W H 0.4226 -0.0912 0.4251 0.090 Uiso 1 1 d R
H2W H 0.4049 -0.1054 0.3459 0.090 Uiso 1 1 d R
O12 O 0.40235(14) 0.43020(12) 0.87717(8) 0.0474(4) Uani 1 1 d .
H3W H 0.3659 0.3859 0.8358 0.071 Uiso 1 1 d R
H4W H 0.4000 0.3964 0.9158 0.071 Uiso 1 1 d R
O13 O 0.74069(17) 0.75015(16) 0.24119(11) 0.0730(6) Uani 1 1 d .
H5W H 0.7696 0.7352 0.2858 0.109 Uiso 1 1 d R
H6W H 0.7135 0.8107 0.2432 0.109 Uiso 1 1 d R
O16 O 0.9022(2) 0.6947(2) 0.37915(15) 0.1316(10) Uani 1 1 d .
H11W H 0.9617 0.6983 0.3575 0.197 Uiso 1 1 d R
H12W H 0.8552 0.6289 0.3654 0.197 Uiso 1 1 d R
O17 O 0.95291(19) 0.1579(2) 0.93670(13) 0.0989(8) Uani 1 1 d .
H13W H 0.9367 0.2162 0.9580 0.148 Uiso 1 1 d R
H14W H 0.9264 0.0986 0.9555 0.148 Uiso 1 1 d R
O15 O -0.0603(2) -0.2483(2) 0.17349(14) 0.1185(9) Uani 1 1 d .
H10W H -0.1131 -0.2132 0.1832 0.178 Uiso 1 1 d R
H9W H -0.0292 -0.2190 0.1400 0.178 Uiso 1 1 d R
O18 O 0.0941(2) -0.2945(2) 0.30799(16) 0.1308(10) Uani 1 1 d .
H15W H 0.1271 -0.3512 0.3055 0.196 Uiso 1 1 d R
H16W H 0.0738 -0.2723 0.2629 0.196 Uiso 1 1 d R
O14 O 0.3252(2) -0.22250(18) 0.25720(12) 0.0995(8) Uani 1 1 d .
H8W H 0.3680 -0.2725 0.2603 0.149 Uiso 1 1 d R
H7W H 0.2789 -0.2322 0.2878 0.149 Uiso 1 1 d R
O19 O 0.82063(19) 0.4940(2) 0.71172(12) 0.0965(8) Uani 1 1 d .
H17W H 0.7572 0.5024 0.7253 0.145 Uiso 1 1 d R
H18W H 0.8160 0.5133 0.6668 0.145 Uiso 1 1 d R
N1 N 0.75062(16) 0.21615(15) 0.33933(10) 0.0428(5) Uani 1 1 d .
N2 N 0.92257(19) 0.3350(2) 0.32891(12) 0.0651(7) Uani 1 1 d .
N3 N 0.82324(16) 0.33863(16) 0.26877(10) 0.0446(5) Uani 1 1 d .
N4 N 0.86199(15) 0.44797(15) 0.03444(9) 0.0394(5) Uani 1 1 d .
N5 N 0.83688(17) 0.35746(16) -0.02361(11) 0.0469(5) Uani 1 1 d .
N6 N 0.71340(16) 0.48146(15) -0.05841(9) 0.0402(5) Uani 1 1 d .
N7 N 0.71069(16) 0.71918(15) 0.84035(9) 0.0399(5) Uani 1 1 d .
N8 N 0.86494(19) 0.8759(2) 0.85353(12) 0.0680(7) Uani 1 1 d .
N9 N 0.78540(16) 0.85680(16) 0.78034(10) 0.0457(5) Uani 1 1 d .
N10 N 0.87685(17) 0.98088(17) 0.56476(10) 0.0489(5) Uani 1 1 d .
N11 N 0.8634(2) 0.88653(18) 0.51174(13) 0.0658(6) Uani 1 1 d .
N12 N 0.74223(17) 1.00486(16) 0.46074(10) 0.0458(5) Uani 1 1 d .
C1 C 0.47555(18) -0.07018(16) 0.13258(10) 0.0338(5) Uani 1 1 d .
C2 C 0.51466(18) -0.15314(16) 0.09000(10) 0.0319(5) Uani 1 1 d .
H2 H 0.5767 -0.1890 0.1151 0.038 Uiso 1 1 calc R
C3 C 0.46129(17) -0.18218(16) 0.01032(10) 0.0294(5) Uani 1 1 d .
C4 C 0.36787(17) -0.12903(17) -0.02771(11) 0.0343(5) Uani 1 1 d .
H4 H 0.3325 -0.1484 -0.0813 0.041 Uiso 1 1 calc R
C5 C 0.32799(18) -0.04763(18) 0.01445(12) 0.0394(5) Uani 1 1 d .
C6 C 0.38239(19) -0.01814(18) 0.09439(12) 0.0400(5) Uani 1 1 d .
H6 H 0.3559 0.0372 0.1226 0.048 Uiso 1 1 calc R
C7 C 0.5343(2) -0.03109(18) 0.21856(11) 0.0410(6) Uani 1 1 d .
C8 C 0.50228(18) -0.27017(16) -0.03794(11) 0.0324(5) Uani 1 1 d .
C9 C 0.1840(2) -0.0076(2) -0.09786(16) 0.0694(9) Uani 1 1 d .
H9A H 0.2488 0.0064 -0.1243 0.104 Uiso 1 1 calc R
H9B H 0.1293 0.0447 -0.1113 0.104 Uiso 1 1 calc R
H9C H 0.1374 -0.0863 -0.1135 0.104 Uiso 1 1 calc R
C10 C 0.45885(18) 0.31989(17) 0.50375(10) 0.0325(5) Uani 1 1 d .
C11 C 0.50449(18) 0.35366(17) 0.58426(10) 0.0341(5) Uani 1 1 d .
H11 H 0.5706 0.3256 0.6128 0.041 Uiso 1 1 calc R
C12 C 0.45044(18) 0.42976(17) 0.62171(10) 0.0344(5) Uani 1 1 d .
C13 C 0.35088(19) 0.47124(18) 0.57907(11) 0.0396(5) Uani 1 1 d .
H13 H 0.3150 0.5224 0.6040 0.048 Uiso 1 1 calc R
C14 C 0.30563(19) 0.43564(19) 0.49917(12) 0.0412(6) Uani 1 1 d .
C15 C 0.36027(19) 0.36094(18) 0.46206(11) 0.0385(5) Uani 1 1 d .
H15 H 0.3301 0.3382 0.4084 0.046 Uiso 1 1 calc R
C16 C 0.51623(19) 0.23975(17) 0.46127(11) 0.0347(5) Uani 1 1 d .
C17 C 0.4993(2) 0.47177(18) 0.70830(11) 0.0386(5) Uani 1 1 d .
C18 C 0.1548(2) 0.5538(2) 0.48437(16) 0.0679(8) Uani 1 1 d .
H18A H 0.1242 0.5250 0.5265 0.102 Uiso 1 1 calc R
H18B H 0.0870 0.5688 0.4449 0.102 Uiso 1 1 calc R
H18C H 0.2167 0.6245 0.5040 0.102 Uiso 1 1 calc R
C19 C 0.8735(2) 0.2600(2) 0.36941(13) 0.0551(7) Uani 1 1 d .
H19 H 0.9198 0.2390 0.4149 0.066 Uiso 1 1 calc R
C20 C 0.72234(19) 0.26842(18) 0.27617(12) 0.0409(6) Uani 1 1 d .
H20 H 0.6431 0.2573 0.2421 0.049 Uiso 1 1 calc R
C21 C 0.8377(2) 0.41206(19) 0.20743(13) 0.0489(6) Uani 1 1 d .
H21A H 0.8737 0.4920 0.2311 0.059 Uiso 1 1 calc R
H21B H 0.7566 0.4095 0.1723 0.059 Uiso 1 1 calc R
C22 C 0.9212(2) 0.3702(2) 0.16161(12) 0.0482(6) Uani 1 1 d .
H22A H 0.8779 0.2956 0.1310 0.058 Uiso 1 1 calc R
H22B H 0.9957 0.3587 0.1980 0.058 Uiso 1 1 calc R
C23 C 0.9594(2) 0.4544(2) 0.10703(13) 0.0519(7) Uani 1 1 d .
H23A H 0.9810 0.5330 0.1343 0.062 Uiso 1 1 calc R
H23B H 1.0333 0.4381 0.0940 0.062 Uiso 1 1 calc R
C24 C 0.78777(19) 0.51985(19) 0.01301(12) 0.0413(6) Uani 1 1 d .
H24 H 0.7876 0.5875 0.0435 0.050 Uiso 1 1 calc R
C25 C 0.7474(2) 0.38240(18) -0.07750(12) 0.0422(6) Uani 1 1 d .
H25 H 0.7103 0.3353 -0.1252 0.051 Uiso 1 1 calc R
C26 C 0.8164(2) 0.7898(2) 0.88692(14) 0.0595(8) Uani 1 1 d .
H26 H 0.8516 0.7785 0.9380 0.071 Uiso 1 1 calc R
C27 C 0.69368(19) 0.76662(17) 0.77445(11) 0.0384(5) Uani 1 1 d .
H27 H 0.6267 0.7400 0.7305 0.046 Uiso 1 1 calc R
C28 C 0.8089(2) 0.9325(2) 0.72183(13) 0.0515(7) Uani 1 1 d .
H28A H 0.8244 1.0132 0.7443 0.062 Uiso 1 1 calc R
H28B H 0.7361 0.9174 0.6773 0.062 Uiso 1 1 calc R
C29 C 0.9202(2) 0.9106(2) 0.69524(14) 0.0627(8) Uani 1 1 d .
H29A H 0.8994 0.8328 0.6668 0.075 Uiso 1 1 calc R
H29B H 0.9888 0.9138 0.7410 0.075 Uiso 1 1 calc R
C30 C 0.9633(2) 0.9968(2) 0.64324(14) 0.0644(8) Uani 1 1 d .
H30A H 0.9722 1.0751 0.6682 0.077 Uiso 1 1 calc R
H30B H 1.0447 0.9884 0.6382 0.077 Uiso 1 1 calc R
C31 C 0.8050(2) 1.0495(2) 0.53301(12) 0.0469(6) Uani 1 1 d .
H31 H 0.7995 1.1196 0.5582 0.056 Uiso 1 1 calc R
C32 C 0.7811(2) 0.9054(2) 0.45098(15) 0.0580(7) Uani 1 1 d .
H32 H 0.7518 0.8541 0.4047 0.070 Uiso 1 1 calc R

loop_
_atom_site_aniso_label
_atom_site_aniso_U_11
_atom_site_aniso_U_22
_atom_site_aniso_U_33
_atom_site_aniso_U_23
_atom_site_aniso_U_13
_atom_site_aniso_U_12
Cd1 0.05089(8) 0.03796(8) 0.02352(7) 0.00484(6) 0.01301(6) 0.01284(6)
Cd2 0.04123(7) 0.03311(7) 0.02093(6) 0.00216(5) 0.00821(5) 0.01052(6)
O1 0.0730(9) 0.0534(9) 0.0268(7) -0.0060(6) 0.0160(7) 0.0212(8)
O2 0.0791(11) 0.0665(10) 0.0293(8) -0.0047(7) 0.0005(8) 0.0302(9)
O3 0.0618(8) 0.0419(7) 0.0285(7) 0.0053(6) 0.0153(6) 0.0239(6)
O4 0.0589(8) 0.0465(8) 0.0229(7) -0.0063(6) 0.0066(6) 0.0169(7)
O5 0.0660(9) 0.0932(12) 0.0523(10) 0.0073(9) 0.0048(8) 0.0488(9)
O6 0.0724(9) 0.0529(8) 0.0225(7) -0.0025(6) 0.0103(7) 0.0252(7)
O7 0.0593(8) 0.0481(8) 0.0319(7) 0.0060(6) 0.0159(6) 0.0221(7)
O8 0.0560(9) 0.0708(10) 0.0257(7) -0.0054(7) 0.0022(7) 0.0181(8)
O9 0.0746(9) 0.0527(9) 0.0247(7) -0.0040(6) 0.0148(7) 0.0229(8)
O10 0.0635(9) 0.0856(11) 0.0439(9) -0.0060(8) -0.0036(8) 0.0415(8)
O11 0.0773(11) 0.0564(9) 0.0414(8) 0.0149(7) 0.0181(8) -0.0018(9)
O12 0.0574(9) 0.0452(8) 0.0339(7) 0.0104(6) 0.0086(7) -0.0004(7)
O13 0.0798(11) 0.0696(11) 0.0639(11) -0.0029(9) -0.0006(10) 0.0335(9)
O16 0.1230(17) 0.142(2) 0.169(2) 0.0600(18) 0.0736(17) 0.0623(16)
O17 0.0985(14) 0.1023(15) 0.1181(17) 0.0398(13) 0.0499(12) 0.0376(12)
O15 0.1060(15) 0.162(2) 0.1260(17) 0.0681(15) 0.0602(13) 0.0624(14)
O18 0.1052(17) 0.178(2) 0.135(2) 0.0704(17) 0.0396(15) 0.0612(16)
O14 0.1319(19) 0.0779(14) 0.0755(14) 0.0038(11) 0.0188(14) 0.0049(14)
O19 0.0704(12) 0.147(2) 0.0716(13) 0.0144(13) 0.0209(10) 0.0207(13)
N1 0.0504(9) 0.0471(10) 0.0348(9) 0.0109(8) 0.0153(7) 0.0127(8)
N2 0.0503(12) 0.0888(15) 0.0474(11) 0.0249(11) -0.0010(9) 0.0050(11)
N3 0.0427(9) 0.0532(10) 0.0372(9) 0.0167(8) 0.0075(8) 0.0084(8)
N4 0.0390(8) 0.0485(10) 0.0324(8) 0.0145(7) 0.0116(7) 0.0075(8)
N5 0.0518(10) 0.0466(10) 0.0458(10) 0.0112(8) 0.0145(8) 0.0148(8)
N6 0.0465(9) 0.0463(10) 0.0303(8) 0.0073(7) 0.0108(7) 0.0148(8)
N7 0.0457(9) 0.0442(9) 0.0302(8) 0.0086(7) 0.0117(7) 0.0073(8)
N8 0.0498(12) 0.0931(16) 0.0454(11) 0.0260(11) -0.0031(10) -0.0092(11)
N9 0.0404(9) 0.0575(11) 0.0379(9) 0.0167(8) 0.0090(8) 0.0048(8)
N10 0.0469(10) 0.0614(11) 0.0447(10) 0.0249(9) 0.0168(8) 0.0136(9)
N11 0.0745(13) 0.0606(12) 0.0764(14) 0.0267(11) 0.0281(11) 0.0309(10)
N12 0.0594(10) 0.0515(10) 0.0337(9) 0.0104(8) 0.0161(8) 0.0224(8)
C1 0.0427(10) 0.0350(10) 0.0236(9) -0.0004(8) 0.0124(8) 0.0054(8)
C2 0.0379(9) 0.0343(10) 0.0240(9) 0.0030(8) 0.0092(7) 0.0084(8)
C3 0.0334(9) 0.0294(9) 0.0250(9) 0.0009(7) 0.0104(7) 0.0036(8)
C4 0.0332(9) 0.0406(10) 0.0252(9) 0.0009(8) 0.0047(8) 0.0040(8)
C5 0.0370(10) 0.0457(11) 0.0363(11) 0.0017(9) 0.0092(8) 0.0132(9)
C6 0.0456(10) 0.0434(11) 0.0361(10) -0.0021(9) 0.0174(8) 0.0167(9)
C7 0.0558(12) 0.0396(11) 0.0267(10) -0.0006(9) 0.0153(9) 0.0049(10)
C8 0.0425(10) 0.0268(9) 0.0278(9) 0.0014(8) 0.0119(8) 0.0049(8)
C9 0.0588(15) 0.0720(17) 0.0693(18) 0.0109(14) -0.0059(14) 0.0237(13)
C10 0.0389(10) 0.0350(10) 0.0218(9) -0.0005(8) 0.0095(7) 0.0040(8)
C11 0.0405(10) 0.0379(10) 0.0216(9) 0.0004(8) 0.0068(8) 0.0064(8)
C12 0.0412(10) 0.0371(10) 0.0222(9) -0.0025(8) 0.0094(8) 0.0037(9)
C13 0.0431(10) 0.0450(11) 0.0321(10) -0.0016(9) 0.0124(8) 0.0125(9)
C14 0.0395(11) 0.0492(12) 0.0310(10) 0.0000(9) 0.0026(9) 0.0116(9)
C15 0.0455(11) 0.0440(11) 0.0204(9) -0.0047(8) 0.0034(8) 0.0072(9)
C16 0.0461(10) 0.0318(10) 0.0268(9) 0.0013(8) 0.0148(8) 0.0040(9)
C17 0.0482(11) 0.0412(11) 0.0230(9) -0.0029(8) 0.0097(8) 0.0038(9)
C18 0.0563(14) 0.0867(18) 0.0661(17) 0.0094(14) 0.0125(13) 0.0341(13)
C19 0.0582(14) 0.0741(16) 0.0343(11) 0.0198(11) 0.0076(10) 0.0187(12)
C20 0.0408(10) 0.0469(12) 0.0372(11) 0.0121(9) 0.0125(9) 0.0091(9)
C21 0.0478(12) 0.0511(12) 0.0481(12) 0.0217(10) 0.0116(10) 0.0069(10)
C22 0.0466(12) 0.0579(13) 0.0394(11) 0.0202(10) 0.0064(10) 0.0105(10)
C23 0.0365(11) 0.0699(15) 0.0449(12) 0.0229(11) 0.0036(10) 0.0039(11)
C24 0.0466(11) 0.0471(12) 0.0324(10) 0.0078(9) 0.0102(9) 0.0148(9)
C25 0.0500(11) 0.0432(11) 0.0348(11) 0.0061(9) 0.0134(9) 0.0105(10)
C26 0.0513(14) 0.0783(17) 0.0403(12) 0.0231(12) 0.0024(11) 0.0000(13)
C27 0.0444(11) 0.0417(11) 0.0276(10) 0.0040(9) 0.0080(8) 0.0081(9)
C28 0.0514(13) 0.0548(13) 0.0502(12) 0.0264(10) 0.0133(10) 0.0081(11)
C29 0.0477(13) 0.0929(17) 0.0543(13) 0.0425(12) 0.0140(10) 0.0173(12)
C30 0.0424(13) 0.0942(18) 0.0557(14) 0.0385(13) 0.0078(11) 0.0069(13)
C31 0.0578(12) 0.0518(12) 0.0365(11) 0.0126(10) 0.0144(10) 0.0198(10)
C32 0.0757(15) 0.0544(14) 0.0532(14) 0.0112(11) 0.0255(12) 0.0242(12)

loop_
_atom_type_symbol
_atom_type_description
_atom_type_scat_dispersion_real
_atom_type_scat_dispersion_imag
_atom_type_scat_source
C C 0.0033 0.0016 'International Tables Vol C Tables 4.2.6.8 and 6.1.1.4'
H H 0.0000 0.0000 'International Tables Vol C Tables 4.2.6.8 and 6.1.1.4'
N N 0.0061 0.0033 'International Tables Vol C Tables 4.2.6.8 and 6.1.1.4'
O O 0.0106 0.0060 'International Tables Vol C Tables 4.2.6.8 and 6.1.1.4'
Cd Cd -0.8075 1.2024 'International Tables Vol C Tables 4.2.6.8 and 6.1.1.4'

loop_
_geom_angle_atom_site_label_1
_geom_angle_atom_site_label_2
_geom_angle_atom_site_label_3
_geom_angle
_geom_angle_site_symmetry_1
_geom_angle_site_symmetry_3
O1 Cd1 N12 137.99(6) . 1_545
O1 Cd1 O11 81.30(6) . .
N12 Cd1 O11 91.98(6) 1_545 .
O1 Cd1 N1 87.79(6) . .
N12 Cd1 N1 95.66(6) 1_545 .
O11 Cd1 N1 169.06(5) . .
O1 Cd1 O6 86.00(5) . .
N12 Cd1 O6 135.45(6) 1_545 .
O11 Cd1 O6 87.97(6) . .
N1 Cd1 O6 92.04(6) . .
O1 Cd1 O7 139.14(6) . .
N12 Cd1 O7 81.60(6) 1_545 .
O11 Cd1 O7 89.23(5) . .
N1 Cd1 O7 99.61(6) . .
O6 Cd1 O7 53.85(5) . .
O12 Cd2 O9 81.10(5) . .
O12 Cd2 N7 170.91(6) . .
O9 Cd2 N7 90.95(6) . .
O12 Cd2 N6 92.53(6) . 1_556
O9 Cd2 N6 135.91(6) . 1_556
N7 Cd2 N6 96.26(6) . 1_556
O12 Cd2 O4 88.02(6) . 1_566
O9 Cd2 O4 86.82(5) . 1_566
N7 Cd2 O4 87.14(6) . 1_566
N6 Cd2 O4 136.82(5) 1_556 1_566
O12 Cd2 O3 92.04(5) . 1_566
O9 Cd2 O3 140.62(5) . 1_566
N7 Cd2 O3 91.34(5) . 1_566
N6 Cd2 O3 82.79(5) 1_556 1_566
O4 Cd2 O3 54.06(5) 1_566 1_566
O12 Cd2 O8 90.25(5) . .
O9 Cd2 O8 52.18(5) . .
N7 Cd2 O8 88.30(6) . .
N6 Cd2 O8 84.53(6) 1_556 .
O4 Cd2 O8 138.64(5) 1_566 .
O3 Cd2 O8 167.20(5) 1_566 .
O12 Cd2 C8 89.86(6) . 1_566
O9 Cd2 C8 113.59(6) . 1_566
N7 Cd2 C8 89.30(6) . 1_566
N6 Cd2 C8 109.95(6) 1_556 1_566
O4 Cd2 C8 26.89(5) 1_566 1_566
O3 Cd2 C8 27.18(5) 1_566 1_566
O8 Cd2 C8 165.50(5) . 1_566
C7 O1 Cd1 106.76(13) . .
C7 O2 O14 66.93(13) . .
C8 O3 Cd2 89.42(11) . 1_544
C8 O4 Cd2 94.75(12) . 1_544
C5 O5 C9 118.9(2) . .
C16 O6 Cd1 95.04(13) . .
C16 O7 Cd1 89.45(11) . .
C17 O8 Cd2 85.02(12) . .
C17 O9 Cd2 100.57(13) . .
C14 O10 C18 118.37(18) . .
Cd1 O11 H1W 130.4 . .
Cd1 O11 H2W 111.0 . .
H1W O11 H2W 109.8 . .
Cd2 O12 H3W 113.8 . .
Cd2 O12 H4W 125.4 . .
H3W O12 H4W 111.3 . .
H5W O13 H6W 110.6 . .
H12W O16 H11W 108.8 . .
H12W O16 H12W 0.0 . .
H11W O16 H12W 108.8 . .
H13W O17 H14W 110.3 . .
O18 O15 H10W 111.9 . .
O18 O15 H9W 119.4 . .
H10W O15 H9W 110.8 . .
O15 O18 O14 94.11(11) . .
O15 O18 H15W 118.8 . .
O14 O18 H15W 71.4 . .
O15 O18 H16W 22.2 . .
O14 O18 H16W 71.9 . .
H15W O18 H16W 110.3 . .
O18 O14 O2 160.71(9) . .
O18 O14 H8W 112.8 . .
O2 O14 H8W 75.0 . .
O18 O14 H7W 21.6 . .
O2 O14 H7W 140.1 . .
H8W O14 H7W 109.6 . .
H17W O19 H18W 109.7 . .
C20 N1 C19 103.40(18) . .
C20 N1 Cd1 122.23(13) . .
C19 N1 Cd1 134.37(15) . .
C19 N2 N3 102.80(19) . .
C20 N3 N2 109.71(18) . .
C20 N3 C21 129.38(18) . .
N2 N3 C21 120.91(18) . .
C24 N4 N5 109.60(16) . .
C24 N4 C23 129.91(19) . .
N5 N4 C23 120.49(18) . .
C25 N5 N4 102.63(18) . .
C24 N6 C25 102.92(18) . .
C24 N6 Cd2 128.04(15) . 1_554
C25 N6 Cd2 128.98(13) . 1_554
C27 N7 C26 103.02(18) . .
C27 N7 Cd2 124.65(13) . .
C26 N7 Cd2 131.61(15) . .
C26 N8 N9 102.45(18) . .
C27 N9 N8 110.09(18) . .
C27 N9 C28 129.62(17) . .
N8 N9 C28 120.30(17) . .
C31 N10 N11 109.41(18) . .
C31 N10 C30 129.2(2) . .
N11 N10 C30 121.4(2) . .
C32 N11 N10 102.4(2) . .
C31 N12 C32 102.83(19) . .
C31 N12 Cd1 127.04(16) . 1_565
C32 N12 Cd1 130.13(15) . 1_565
C6 C1 C2 119.29(17) . .
C6 C1 C7 118.28(18) . .
C2 C1 C7 122.39(18) . .
C3 C2 C1 120.06(18) . .
C3 C2 H2 120.0 . .
C1 C2 H2 120.0 . .
C2 C3 C4 120.27(18) . .
C2 C3 C8 121.65(17) . .
C4 C3 C8 118.08(16) . .
C5 C4 C3 119.83(17) . .
C5 C4 H4 120.1 . .
C3 C4 H4 120.1 . .
O5 C5 C4 125.13(18) . .
O5 C5 C6 115.14(19) . .
C4 C5 C6 119.72(19) . .
C1 C6 C5 120.82(19) . .
C1 C6 H6 119.6 . .
C5 C6 H6 119.6 . .
O2 C7 O1 122.61(18) . .
O2 C7 C1 120.71(19) . .
O1 C7 C1 116.68(19) . .
O4 C8 O3 121.76(18) . .
O4 C8 C3 118.55(18) . .
O3 C8 C3 119.69(16) . .
O4 C8 Cd2 58.36(11) . 1_544
O3 C8 Cd2 63.41(10) . 1_544
C3 C8 Cd2 176.89(13) . 1_544
O5 C9 H9A 109.5 . .
O5 C9 H9B 109.5 . .
H9A C9 H9B 109.5 . .
O5 C9 H9C 109.5 . .
H9A C9 H9C 109.5 . .
H9B C9 H9C 109.5 . .
C15 C10 C11 119.90(19) . .
C15 C10 C16 119.09(16) . .
C11 C10 C16 121.01(18) . .
C12 C11 C10 119.56(18) . .
C12 C11 H11 120.2 . .
C10 C11 H11 120.2 . .
C11 C12 C13 120.21(17) . .
C11 C12 C17 121.45(18) . .
C13 C12 C17 118.32(19) . .
C14 C13 C12 119.5(2) . .
C14 C13 H13 120.3 . .
C12 C13 H13 120.3 . .
O10 C14 C15 115.33(18) . .
O10 C14 C13 124.5(2) . .
C15 C14 C13 120.1(2) . .
C10 C15 C14 120.70(18) . .
C10 C15 H15 119.7 . .
C14 C15 H15 119.7 . .
O6 C16 O7 121.45(19) . .
O6 C16 C10 118.66(18) . .
O7 C16 C10 119.88(17) . .
O9 C17 O8 122.23(18) . .
O9 C17 C12 118.46(19) . .
O8 C17 C12 119.30(19) . .
O10 C18 H18A 109.5 . .
O10 C18 H18B 109.5 . .
H18A C18 H18B 109.5 . .
O10 C18 H18C 109.5 . .
H18A C18 H18C 109.5 . .
H18B C18 H18C 109.5 . .
N2 C19 N1 114.1(2) . .
N2 C19 H19 122.9 . .
N1 C19 H19 122.9 . .
N3 C20 N1 109.96(18) . .
N3 C20 H20 125.0 . .
N1 C20 H20 125.0 . .
N3 C21 C22 110.29(19) . .
N3 C21 H21A 109.6 . .
C22 C21 H21A 109.6 . .
N3 C21 H21B 109.6 . .
C22 C21 H21B 109.6 . .
H21A C21 H21B 108.1 . .
C21 C22 C23 113.1(2) . .
C21 C22 H22A 109.0 . .
C23 C22 H22A 109.0 . .
C21 C22 H22B 109.0 . .
C23 C22 H22B 109.0 . .
H22A C22 H22B 107.8 . .
N4 C23 C22 113.49(17) . .
N4 C23 H23A 108.9 . .
C22 C23 H23A 108.9 . .
N4 C23 H23B 108.9 . .
C22 C23 H23B 108.9 . .
H23A C23 H23B 107.7 . .
N4 C24 N6 110.16(19) . .
N4 C24 H24 124.9 . .
N6 C24 H24 124.9 . .
N5 C25 N6 114.68(18) . .
N5 C25 H25 122.7 . .
N6 C25 H25 122.7 . .
N8 C26 N7 114.2(2) . .
N8 C26 H26 122.9 . .
N7 C26 H26 122.9 . .
N9 C27 N7 110.19(17) . .
N9 C27 H27 124.9 . .
N7 C27 H27 124.9 . .
N9 C28 C29 110.1(2) . .
N9 C28 H28A 109.6 . .
C29 C28 H28A 109.6 . .
N9 C28 H28B 109.6 . .
C29 C28 H28B 109.6 . .
H28A C28 H28B 108.2 . .
C28 C29 C30 113.9(2) . .
C28 C29 H29A 108.8 . .
C30 C29 H29A 108.8 . .
C28 C29 H29B 108.8 . .
C30 C29 H29B 108.8 . .
H29A C29 H29B 107.7 . .
N10 C30 C29 113.02(19) . .
N10 C30 H30A 109.0 . .
C29 C30 H30A 109.0 . .
N10 C30 H30B 109.0 . .
C29 C30 H30B 109.0 . .
H30A C30 H30B 107.8 . .
N12 C31 N10 110.6(2) . .
N12 C31 H31 124.7 . .
N10 C31 H31 124.7 . .
N11 C32 N12 114.7(2) . .
N11 C32 H32 122.6 . .
N12 C32 H32 122.6 . .

loop_
_geom_bond_atom_site_label_1
_geom_bond_atom_site_label_2
_geom_bond_distance
_geom_bond_site_symmetry_2
Cd1 O1 2.2298(14) .
Cd1 N12 2.2964(18) 1_545
Cd1 O11 2.3299(16) .
Cd1 N1 2.3400(18) .
Cd1 O6 2.3574(16) .
Cd1 O7 2.4706(14) .
Cd2 O12 2.3032(15) .
Cd2 O9 2.3137(14) .
Cd2 N7 2.3213(17) .
Cd2 N6 2.3268(17) 1_556
Cd2 O4 2.3562(15) 1_566
Cd2 O3 2.4664(14) 1_566
Cd2 O8 2.6310(16) .
Cd2 C8 2.758(2) 1_566
O1 C7 1.255(3) .
O2 C7 1.251(3) .
O2 O14 3.473(3) .
O3 C8 1.260(2) .
O3 Cd2 2.4664(14) 1_544
O4 C8 1.252(2) .
O4 Cd2 2.3562(15) 1_544
O5 C5 1.370(3) .
O5 C9 1.409(3) .
O6 C16 1.248(2) .
O7 C16 1.260(2) .
O8 C17 1.265(3) .
O9 C17 1.240(3) .
O10 C14 1.367(3) .
O10 C18 1.410(3) .
O11 H1W 0.8377 .
O11 H2W 0.8315 .
O12 H3W 0.8324 .
O12 H4W 0.8268 .
O13 H5W 0.8283 .
O13 H6W 0.8324 .
O16 H12W 0.8344 .
O16 H11W 0.8496 .
O16 H12W 0.8344 .
O17 H13W 0.8319 .
O17 H14W 0.8368 .
O15 O18 2.758(4) .
O15 H10W 0.8320 .
O15 H9W 0.8291 .
O18 O14 2.971(4) .
O18 H15W 0.8307 .
O18 H16W 0.8561 .
O14 H8W 0.8310 .
O14 H7W 0.8432 .
O19 H17W 0.8324 .
O19 H18W 0.8409 .
N1 C20 1.326(3) .
N1 C19 1.345(3) .
N2 C19 1.314(3) .
N2 N3 1.360(2) .
N3 C20 1.320(3) .
N3 C21 1.470(3) .
N4 C24 1.320(3) .
N4 N5 1.361(2) .
N4 C23 1.465(3) .
N5 C25 1.310(3) .
N6 C24 1.329(2) .
N6 C25 1.344(3) .
N6 Cd2 2.3268(17) 1_554
N7 C27 1.328(3) .
N7 C26 1.356(3) .
N8 C26 1.318(3) .
N8 N9 1.363(2) .
N9 C27 1.317(3) .
N9 C28 1.467(3) .
N10 C31 1.319(3) .
N10 N11 1.360(3) .
N10 C30 1.470(3) .
N11 C32 1.309(3) .
N12 C31 1.317(3) .
N12 C32 1.345(3) .
N12 Cd1 2.2964(18) 1_565
C1 C6 1.385(3) .
C1 C2 1.393(3) .
C1 C7 1.505(3) .
C2 C3 1.383(2) .
C2 H2 0.9300 .
C3 C4 1.395(3) .
C3 C8 1.506(3) .
C4 C5 1.381(3) .
C4 H4 0.9300 .
C5 C6 1.390(3) .
C6 H6 0.9300 .
C8 Cd2 2.758(2) 1_544
C9 H9A 0.9600 .
C9 H9B 0.9600 .
C9 H9C 0.9600 .
C10 C15 1.375(3) .
C10 C11 1.394(2) .
C10 C16 1.500(3) .
C11 C12 1.393(3) .
C11 H11 0.9300 .
C12 C13 1.393(3) .
C12 C17 1.509(3) .
C13 C14 1.387(3) .
C13 H13 0.9300 .
C14 C15 1.382(3) .
C15 H15 0.9300 .
C18 H18A 0.9600 .
C18 H18B 0.9600 .
C18 H18C 0.9600 .
C19 H19 0.9300 .
C20 H20 0.9300 .
C21 C22 1.514(3) .
C21 H21A 0.9700 .
C21 H21B 0.9700 .
C22 C23 1.523(3) .
C22 H22A 0.9700 .
C22 H22B 0.9700 .
C23 H23A 0.9700 .
C23 H23B 0.9700 .
C24 H24 0.9300 .
C25 H25 0.9300 .
C26 H26 0.9300 .
C27 H27 0.9300 .
C28 C29 1.508(4) .
C28 H28A 0.9700 .
C28 H28B 0.9700 .
C29 C30 1.523(3) .
C29 H29A 0.9700 .
C29 H29B 0.9700 .
C30 H30A 0.9700 .
C30 H30B 0.9700 .
C31 H31 0.9300 .
C32 H32 0.9300 .

loop_
_geom_hbond_atom_site_label_D
_geom_hbond_atom_site_label_H
_geom_hbond_atom_site_label_A
_geom_hbond_distance_DH
_geom_hbond_distance_HA
_geom_hbond_distance_DA
_geom_hbond_angle_DHA
_geom_hbond_site_symmetry_A
O19 H18W O10 0.84 2.09 2.918(3) 169.7 2_666
O19 H17W O8 0.83 2.03 2.794(3) 151.7 .
O14 H8W O8 0.83 2.09 2.875(3) 158.4 2_656
O18 H16W O15 0.86 1.99 2.758(4) 148.4 .
O18 H15W O19 0.83 1.92 2.742(4) 171.1 2_656
O15 H9W O17 0.83 1.91 2.734(3) 177.0 2_656
O15 H10W O13 0.83 2.15 2.801(3) 134.8 1_445
O17 H14W O5 0.84 2.57 3.309(3) 148.4 2_656
O17 H13W N5 0.83 2.23 3.025(3) 159.4 1_556
O16 H11W O18 0.85 1.91 2.758(4) 179.4 1_665
O13 H5W O16 0.83 2.10 2.885(3) 157.0 .
O13 H6W O2 0.83 1.91 2.722(3) 166.1 1_565
O12 H4W O3 0.83 1.86 2.685(2) 172.9 2_656
O12 H3W O13 0.83 2.00 2.809(2) 162.6 2_666
O11 H2W O14 0.83 1.92 2.749(2) 173.8 .
O11 H1W O7 0.84 1.90 2.722(2) 168.3 2_656

loop_
_geom_torsion_atom_site_label_1
_geom_torsion_atom_site_label_2
_geom_torsion_atom_site_label_3
_geom_torsion_atom_site_label_4
_geom_torsion
_geom_torsion_site_symmetry_1
_geom_torsion_site_symmetry_4
N12 Cd1 O1 C7 -9.36(18) 1_545 .
O11 Cd1 O1 C7 -92.60(14) . .
N1 Cd1 O1 C7 86.64(14) . .
O6 Cd1 O1 C7 178.84(14) . .
O7 Cd1 O1 C7 -171.20(12) . .
O1 Cd1 O6 C16 169.39(12) . .
N12 Cd1 O6 C16 -2.79(16) 1_545 .
O11 Cd1 O6 C16 87.97(12) . .
N1 Cd1 O6 C16 -102.98(12) . .
O7 Cd1 O6 C16 -2.56(11) . .
O1 Cd1 O7 C16 -9.81(15) . .
N12 Cd1 O7 C16 -177.63(12) 1_545 .
O11 Cd1 O7 C16 -85.52(12) . .
N1 Cd1 O7 C16 88.00(12) . .
O6 Cd1 O7 C16 2.53(11) . .
O12 Cd2 O8 C17 78.25(13) . .
O9 Cd2 O8 C17 -0.25(12) . .
N7 Cd2 O8 C17 -92.77(13) . .
N6 Cd2 O8 C17 170.77(13) 1_556 .
O4 Cd2 O8 C17 -9.04(16) 1_566 .
O3 Cd2 O8 C17 178.6(2) 1_566 .
C8 Cd2 O8 C17 -12.2(3) 1_566 .
O12 Cd2 O9 C17 -97.05(14) . .
N7 Cd2 O9 C17 87.37(14) . .
N6 Cd2 O9 C17 -12.64(17) 1_556 .
O4 Cd2 O9 C17 174.46(14) 1_566 .
O3 Cd2 O9 C17 -179.35(12) 1_566 .
O8 Cd2 O9 C17 0.26(12) . .
C8 Cd2 O9 C17 177.03(13) 1_566 .
O15 O18 O14 O2 121.2(3) . .
C7 O2 O14 O18 -92.7(3) . .
O1 Cd1 N1 C20 25.69(17) . .
N12 Cd1 N1 C20 163.71(17) 1_545 .
O11 Cd1 N1 C20 29.6(4) . .
O6 Cd1 N1 C20 -60.23(17) . .
O7 Cd1 N1 C20 -113.88(17) . .
O1 Cd1 N1 C19 -154.5(2) . .
N12 Cd1 N1 C19 -16.5(2) 1_545 .
O11 Cd1 N1 C19 -150.6(3) . .
O6 Cd1 N1 C19 119.6(2) . .
O7 Cd1 N1 C19 65.9(2) . .
C19 N2 N3 C20 0.5(3) . .
C19 N2 N3 C21 -178.9(2) . .
C24 N4 N5 C25 0.4(2) . .
C23 N4 N5 C25 -179.57(18) . .
O12 Cd2 N7 C27 -18.5(5) . .
O9 Cd2 N7 C27 10.36(18) . .
N6 Cd2 N7 C27 146.79(17) 1_556 .
O4 Cd2 N7 C27 -76.40(17) 1_566 .
O3 Cd2 N7 C27 -130.32(18) 1_566 .
O8 Cd2 N7 C27 62.48(18) . .
C8 Cd2 N7 C27 -103.22(18) 1_566 .
O12 Cd2 N7 C26 150.1(3) . .
O9 Cd2 N7 C26 178.9(2) . .
N6 Cd2 N7 C26 -44.6(2) 1_556 .
O4 Cd2 N7 C26 92.2(2) 1_566 .
O3 Cd2 N7 C26 38.2(2) 1_566 .
O8 Cd2 N7 C26 -129.0(2) . .
C8 Cd2 N7 C26 65.3(2) 1_566 .
C26 N8 N9 C27 2.5(3) . .
C26 N8 N9 C28 -177.7(2) . .
C31 N10 N11 C32 -0.9(3) . .
C30 N10 N11 C32 -179.5(2) . .
C6 C1 C2 C3 0.5(3) . .
C7 C1 C2 C3 -177.07(18) . .
C1 C2 C3 C4 -0.3(3) . .
C1 C2 C3 C8 179.12(17) . .
C2 C3 C4 C5 -0.4(3) . .
C8 C3 C4 C5 -179.79(18) . .
C9 O5 C5 C4 -3.7(3) . .
C9 O5 C5 C6 175.3(2) . .
C3 C4 C5 O5 179.77(19) . .
C3 C4 C5 C6 0.8(3) . .
C2 C1 C6 C5 -0.1(3) . .
C7 C1 C6 C5 177.59(19) . .
O5 C5 C6 C1 -179.64(19) . .
C4 C5 C6 C1 -0.6(3) . .
O14 O2 C7 O1 89.6(2) . .
O14 O2 C7 C1 -90.53(19) . .
Cd1 O1 C7 O2 0.1(3) . .
Cd1 O1 C7 C1 -179.72(14) . .
C6 C1 C7 O2 -179.0(2) . .
C2 C1 C7 O2 -1.4(3) . .
C6 C1 C7 O1 0.8(3) . .
C2 C1 C7 O1 178.44(19) . .
Cd2 O4 C8 O3 0.7(2) 1_544 .
Cd2 O4 C8 C3 -179.58(14) 1_544 .
Cd2 O3 C8 O4 -0.64(19) 1_544 .
Cd2 O3 C8 C3 179.61(15) 1_544 .
C2 C3 C8 O4 -177.16(18) . .
C4 C3 C8 O4 2.2(3) . .
C2 C3 C8 O3 2.6(3) . .
C4 C3 C8 O3 -178.01(17) . .
C2 C3 C8 Cd2 176(2) . 1_544
C4 C3 C8 Cd2 -4(3) . 1_544
C15 C10 C11 C12 -0.6(3) . .
C16 C10 C11 C12 178.91(18) . .
C10 C11 C12 C13 0.4(3) . .
C10 C11 C12 C17 -178.01(18) . .
C11 C12 C13 C14 0.4(3) . .
C17 C12 C13 C14 178.85(19) . .
C18 O10 C14 C15 -174.9(2) . .
C18 O10 C14 C13 4.4(3) . .
C12 C13 C14 O10 179.7(2) . .
C12 C13 C14 C15 -1.0(3) . .
C11 C10 C15 C14 0.0(3) . .
C16 C10 C15 C14 -179.52(19) . .
O10 C14 C15 C10 -179.86(19) . .
C13 C14 C15 C10 0.8(3) . .
Cd1 O6 C16 O7 4.8(2) . .
Cd1 O6 C16 C10 -175.54(15) . .
Cd1 O7 C16 O6 -4.52(19) . .
Cd1 O7 C16 C10 175.78(16) . .
C15 C10 C16 O6 7.3(3) . .
C11 C10 C16 O6 -172.26(18) . .
C15 C10 C16 O7 -173.02(18) . .
C11 C10 C16 O7 7.5(3) . .
Cd2 O9 C17 O8 -0.5(2) . .
Cd2 O9 C17 C12 -179.20(15) . .
Cd2 O8 C17 O9 0.4(2) . .
Cd2 O8 C17 C12 179.12(18) . .
C11 C12 C17 O9 178.89(19) . .
C13 C12 C17 O9 0.4(3) . .
C11 C12 C17 O8 0.2(3) . .
C13 C12 C17 O8 -178.31(19) . .
N3 N2 C19 N1 -0.1(3) . .
C20 N1 C19 N2 -0.3(3) . .
Cd1 N1 C19 N2 179.89(17) . .
N2 N3 C20 N1 -0.7(3) . .
C21 N3 C20 N1 178.6(2) . .
C19 N1 C20 N3 0.6(3) . .
Cd1 N1 C20 N3 -179.57(14) . .
C20 N3 C21 C22 -114.6(3) . .
N2 N3 C21 C22 64.6(3) . .
N3 C21 C22 C23 -169.63(16) . .
C24 N4 C23 C22 105.1(3) . .
N5 N4 C23 C22 -75.0(3) . .
C21 C22 C23 N4 -78.6(2) . .
N5 N4 C24 N6 -0.6(2) . .
C23 N4 C24 N6 179.4(2) . .
C25 N6 C24 N4 0.5(2) . .
Cd2 N6 C24 N4 -176.94(13) 1_554 .
N4 N5 C25 N6 -0.1(2) . .
C24 N6 C25 N5 -0.3(3) . .
Cd2 N6 C25 N5 177.14(14) 1_554 .
N9 N8 C26 N7 -1.1(3) . .
C27 N7 C26 N8 -0.6(3) . .
Cd2 N7 C26 N8 -170.94(18) . .
N8 N9 C27 N7 -3.0(3) . .
C28 N9 C27 N7 177.2(2) . .
C26 N7 C27 N9 2.2(3) . .
Cd2 N7 C27 N9 173.40(14) . .
C27 N9 C28 C29 -109.4(3) . .
N8 N9 C28 C29 70.8(3) . .
N9 C28 C29 C30 -171.76(18) . .
C31 N10 C30 C29 111.7(3) . .
N11 N10 C30 C29 -70.0(3) . .
C28 C29 C30 N10 -71.3(3) . .
C32 N12 C31 N10 -0.2(3) . .
Cd1 N12 C31 N10 179.44(14) 1_565 .
N11 N10 C31 N12 0.7(3) . .
C30 N10 C31 N12 179.1(2) . .
N10 N11 C32 N12 0.8(3) . .
C31 N12 C32 N11 -0.4(3) . .
Cd1 N12 C32 N11 179.98(17) 1_565 .
